data_4108098
loop_
_publ_author_name
'Christian B. Nielsen'
'Alex Angerhofer'
'Khalil A. Abboud'
'John R. Reynolds'

_publ_section_title
;
 Discrete Photopatternable \p-Conjugated Oligomers for Electrochromic
 Devices
;
_journal_name_full 'Journal of the American Chemical Society'
_journal_page_first 9734
_journal_page_last 9746
_journal_paper_doi 10.1021/ja7112273
_journal_volume 130
_journal_year 2008
_chemical_formula_sum 'C72 H114 O8 S2'
_chemical_formula_weight 1171.75
_chemical_name_systematic
; 
 ? 
;
_space_group_IT_number 14
_symmetry_cell_setting monoclinic
_symmetry_space_group_name_Hall '-P 2ybc'
_symmetry_space_group_name_H-M 'P 1 21/c 1'
_atom_sites_solution_hydrogens geom
_atom_sites_solution_primary direct
_atom_sites_solution_secondary difmap
_audit_creation_method SHELXL-97
_cell_angle_alpha 90.00
_cell_angle_beta 94.146(2)
_cell_angle_gamma 90.00
_cell_formula_units_Z 2
_cell_length_a 16.2706(15)
_cell_length_b 9.196(8)
_cell_length_c 22.721(2)
_cell_measurement_reflns_used 46
_cell_measurement_temperature 173(2)
_cell_measurement_theta_max 28.0
_cell_measurement_theta_min 2.0
_cell_volume 3391(3)
_computing_cell_refinement 'Bruker SMART v5.624 & SAINT 6.36a (Bruker 1998)'
_computing_data_collection 'Bruker SMART v5.624 (Bruker 1998)'
_computing_data_reduction 'Bruker SHELXTL v6.14 (Bruker 2000)'
_computing_molecular_graphics 'Bruker SHELXTL v6.14'
_computing_publication_material 'Bruker SHELXTL v6.14'
_computing_structure_refinement 'Bruker SHELXTL v6.14'
_computing_structure_solution 'Bruker SHELXTL v6.14'
_diffrn_ambient_temperature 173(2)
_diffrn_measured_fraction_theta_full 1.000
_diffrn_measured_fraction_theta_max 1.000
_diffrn_measurement_device_type 'SMART CCD area detector'
_diffrn_measurement_method '\w scans'
_diffrn_radiation_monochromator graphite
_diffrn_radiation_source 'fine-focus sealed tube'
_diffrn_radiation_type MoK\a
_diffrn_radiation_wavelength 0.71073
_diffrn_reflns_av_R_equivalents 0.1161
_diffrn_reflns_av_sigmaI/netI 0.0990
_diffrn_reflns_limit_h_max 19
_diffrn_reflns_limit_h_min -17
_diffrn_reflns_limit_k_max 8
_diffrn_reflns_limit_k_min -10
_diffrn_reflns_limit_l_max 27
_diffrn_reflns_limit_l_min -26
_diffrn_reflns_number 18037
_diffrn_reflns_theta_full 25.00
_diffrn_reflns_theta_max 25.00
_diffrn_reflns_theta_min 1.80
_diffrn_standards_decay_% 1
_diffrn_standards_number 0
_exptl_absorpt_coefficient_mu 0.131
_exptl_absorpt_correction_T_max 0.9939
_exptl_absorpt_correction_T_min 0.9726
_exptl_absorpt_correction_type integration
_exptl_absorpt_process_details 'based on measured indexed crystal faces, Bruker SHELXTL  v6.12 (Bruker 1998)'
_exptl_crystal_colour yellow
_exptl_crystal_density_diffrn 1.148
_exptl_crystal_density_meas 0
_exptl_crystal_description plates
_exptl_crystal_F_000 1284
_exptl_crystal_size_max 0.21
_exptl_crystal_size_mid 0.08
_exptl_crystal_size_min 0.05
_refine_diff_density_max 0.321
_refine_diff_density_min -0.240
_refine_diff_density_rms 0.053
_refine_ls_extinction_method none
_refine_ls_goodness_of_fit_ref 1.004
_refine_ls_hydrogen_treatment constr
_refine_ls_matrix_type full
_refine_ls_number_parameters 370
_refine_ls_number_reflns 5950
_refine_ls_number_restraints 0
_refine_ls_restrained_S_all 1.004
_refine_ls_R_factor_all 0.1108
_refine_ls_R_factor_gt 0.0641
_refine_ls_shift/su_max 0.000
_refine_ls_shift/su_mean 0.000
_refine_ls_structure_factor_coef Fsqd
_refine_ls_weighting_details 'calc w=1/[\s^2^(Fo^2^)+(0.0805P)^2^] where P=(Fo^2^+2Fc^2^)/3'
_refine_ls_weighting_scheme calc
_refine_ls_wR_factor_gt 0.1464
_refine_ls_wR_factor_ref 0.1681
_reflns_number_gt 3698
_reflns_number_total 5950
_reflns_threshold_expression I>2\s(I)
_cod_data_source_file ja7112273-file001.cif
_cod_data_source_block cn02
_cod_original_cell_volume 3390.7(5)
_cod_database_code 4108098

loop_
_symmetry_equiv_pos_as_xyz
'x, y, z'
'-x, y+1/2, -z+1/2'
'-x, -y, -z'
'x, -y-1/2, z-1/2'

loop_
_atom_site_label
_atom_site_type_symbol
_atom_site_fract_x
_atom_site_fract_y
_atom_site_fract_z
_atom_site_U_iso_or_equiv
_atom_site_adp_type
_atom_site_occupancy
_atom_site_symmetry_multiplicity
_atom_site_calc_flag
_atom_site_refinement_flags
S1 S -0.01410(4) 0.78552(8) 0.95691(3) 0.0326(2) Uani 1 1 d .
O1 O 0.09214(13) 1.1568(2) 0.93476(9) 0.0461(6) Uani 1 1 d .
O2 O 0.12702(12) 0.9531(2) 0.84305(8) 0.0418(5) Uani 1 1 d .
O3 O -0.05346(13) 0.5334(2) 0.90836(9) 0.0454(6) Uani 1 1 d .
O4 O 0.13311(14) 0.5699(2) 0.71581(9) 0.0507(6) Uani 1 1 d .
C1 C 0.01391(17) 0.9636(3) 0.97424(12) 0.0330(7) Uani 1 1 d .
C2 C 0.06329(17) 1.0164(3) 0.93281(12) 0.0341(7) Uani 1 1 d .
C3 C 0.1510(2) 1.1841(3) 0.89206(14) 0.0506(9) Uani 1 1 d .
H3A H 0.2061 1.1502 0.9078 0.061 Uiso 1 1 calc R
H3B H 0.1545 1.2900 0.8849 0.061 Uiso 1 1 calc R
C4 C 0.1274(2) 1.1078(3) 0.83512(14) 0.0521(9) Uani 1 1 d .
H4A H 0.0720 1.1404 0.8198 0.063 Uiso 1 1 calc R
H4B H 0.1670 1.1337 0.8057 0.063 Uiso 1 1 calc R
C5 C 0.07903(17) 0.9158(3) 0.88837(12) 0.0329(7) Uani 1 1 d .
C6 C 0.04124(16) 0.7824(3) 0.89355(12) 0.0308(6) Uani 1 1 d .
C7 C 0.04098(16) 0.6579(3) 0.85311(11) 0.0309(7) Uani 1 1 d .
C8 C -0.00908(18) 0.5340(3) 0.85967(12) 0.0368(7) Uani 1 1 d .
C9 C -0.01108(19) 0.4235(3) 0.81889(13) 0.0408(8) Uani 1 1 d .
H9A H -0.0449 0.3409 0.8241 0.049 Uiso 1 1 calc R
C10 C 0.03584(19) 0.4308(3) 0.76976(13) 0.0409(8) Uani 1 1 d .
H10A H 0.0334 0.3545 0.7415 0.049 Uiso 1 1 calc R
C11 C 0.08557(18) 0.5497(3) 0.76289(12) 0.0375(7) Uani 1 1 d .
C12 C 0.08884(18) 0.6610(3) 0.80405(12) 0.0353(7) Uani 1 1 d .
H12A H 0.1243 0.7413 0.7990 0.042 Uiso 1 1 calc R
C13 C -0.10237(18) 0.4083(3) 0.92025(13) 0.0380(7) Uani 1 1 d .
H13A H -0.0667 0.3219 0.9273 0.046 Uiso 1 1 calc R
H13B H -0.1424 0.3879 0.8863 0.046 Uiso 1 1 calc R
C14 C -0.14738(19) 0.4426(3) 0.97486(13) 0.0392(7) Uani 1 1 d .
H14A H -0.1817 0.5305 0.9675 0.047 Uiso 1 1 calc R
H14B H -0.1066 0.4636 1.0083 0.047 Uiso 1 1 calc R
C15 C -0.20190(18) 0.3164(3) 0.99117(12) 0.0397(7) Uani 1 1 d .
H15A H -0.1669 0.2299 0.9999 0.048 Uiso 1 1 calc R
H15B H -0.2406 0.2928 0.9569 0.048 Uiso 1 1 calc R
C16 C -0.25104(19) 0.3488(3) 1.04426(13) 0.0421(8) Uani 1 1 d .
H16A H -0.2121 0.3721 1.0785 0.051 Uiso 1 1 calc R
H16B H -0.2854 0.4361 1.0355 0.051 Uiso 1 1 calc R
C17 C -0.30656(19) 0.2249(4) 1.06128(14) 0.0461(8) Uani 1 1 d .
H17A H -0.2720 0.1402 1.0737 0.055 Uiso 1 1 calc R
H17B H -0.3425 0.1957 1.0263 0.055 Uiso 1 1 calc R
C18 C -0.3601(2) 0.2654(4) 1.11097(14) 0.0489(9) Uani 1 1 d .
H18A H -0.3236 0.2929 1.1460 0.059 Uiso 1 1 calc R
H18B H -0.3930 0.3523 1.0987 0.059 Uiso 1 1 calc R
C19 C -0.4186(2) 0.1471(4) 1.12904(14) 0.0498(9) Uani 1 1 d .
H19A H -0.3860 0.0636 1.1454 0.060 Uiso 1 1 calc R
H19B H -0.4522 0.1129 1.0937 0.060 Uiso 1 1 calc R
C20 C -0.4756(2) 0.1999(4) 1.17479(14) 0.0530(9) Uani 1 1 d .
H20A H -0.4413 0.2423 1.2082 0.064 Uiso 1 1 calc R
H20B H -0.5102 0.2792 1.1569 0.064 Uiso 1 1 calc R
C21 C -0.5320(2) 0.0876(4) 1.19915(15) 0.0579(10) Uani 1 1 d .
H21A H -0.4983 0.0104 1.2193 0.070 Uiso 1 1 calc R
H21B H -0.5658 0.0422 1.1661 0.070 Uiso 1 1 calc R
C22 C -0.5887(2) 0.1542(4) 1.24252(17) 0.0625(10) Uani 1 1 d .
H22A H -0.5543 0.2100 1.2723 0.075 Uiso 1 1 calc R
H22B H -0.6256 0.2244 1.2207 0.075 Uiso 1 1 calc R
C23 C -0.6395(3) 0.0541(5) 1.2735(2) 0.0848(14) Uani 1 1 d .
H23A H -0.6030 -0.0131 1.2973 0.102 Uiso 1 1 calc R
H23B H -0.6727 -0.0048 1.2441 0.102 Uiso 1 1 calc R
C24 C -0.6970(2) 0.1280(5) 1.31376(18) 0.0833(14) Uani 1 1 d .
H24A H -0.7291 0.0542 1.3331 0.125 Uiso 1 1 calc R
H24B H -0.7344 0.1929 1.2905 0.125 Uiso 1 1 calc R
H24C H -0.6646 0.1846 1.3437 0.125 Uiso 1 1 calc R
C25 C 0.1443(2) 0.4477(3) 0.67850(13) 0.0432(8) Uani 1 1 d .
H25A H 0.0905 0.4157 0.6597 0.052 Uiso 1 1 calc R
H25B H 0.1690 0.3659 0.7019 0.052 Uiso 1 1 calc R
C26 C 0.2007(2) 0.4928(3) 0.63192(14) 0.0515(9) Uani 1 1 d .
H26A H 0.2459 0.5530 0.6504 0.062 Uiso 1 1 calc R
H26B H 0.1694 0.5532 0.6020 0.062 Uiso 1 1 calc R
C27 C 0.23722(19) 0.3631(3) 0.60161(13) 0.0433(8) Uani 1 1 d .
H27A H 0.2687 0.3033 0.6317 0.052 Uiso 1 1 calc R
H27B H 0.1918 0.3025 0.5837 0.052 Uiso 1 1 calc R
C28 C 0.2934(2) 0.4049(4) 0.55425(14) 0.0506(9) Uani 1 1 d .
H28A H 0.3328 0.4793 0.5704 0.061 Uiso 1 1 calc R
H28B H 0.2598 0.4498 0.5210 0.061 Uiso 1 1 calc R
C29 C 0.34172(19) 0.2792(3) 0.53060(14) 0.0474(8) Uani 1 1 d .
H29A H 0.3735 0.2316 0.5641 0.057 Uiso 1 1 calc R
H29B H 0.3023 0.2067 0.5129 0.057 Uiso 1 1 calc R
C30 C 0.40049(19) 0.3222(3) 0.48501(14) 0.0469(8) Uani 1 1 d .
H30A H 0.4358 0.4026 0.5012 0.056 Uiso 1 1 calc R
H30B H 0.3680 0.3598 0.4497 0.056 Uiso 1 1 calc R
C31 C 0.4556(2) 0.2002(3) 0.46598(15) 0.0489(8) Uani 1 1 d .
H31A H 0.4205 0.1189 0.4505 0.059 Uiso 1 1 calc R
H31B H 0.4892 0.1641 0.5010 0.059 Uiso 1 1 calc R
C32 C 0.5130(2) 0.2443(3) 0.41918(14) 0.0477(8) Uani 1 1 d .
H32A H 0.4795 0.2797 0.3840 0.057 Uiso 1 1 calc R
H32B H 0.5480 0.3260 0.4345 0.057 Uiso 1 1 calc R
C33 C 0.5684(2) 0.1220(4) 0.40062(15) 0.0511(9) Uani 1 1 d .
H33A H 0.5334 0.0391 0.3866 0.061 Uiso 1 1 calc R
H33B H 0.6032 0.0889 0.4356 0.061 Uiso 1 1 calc R
C34 C 0.62412(19) 0.1645(4) 0.35211(14) 0.0487(8) Uani 1 1 d .
H34A H 0.5893 0.1997 0.3175 0.058 Uiso 1 1 calc R
H34B H 0.6598 0.2463 0.3665 0.058 Uiso 1 1 calc R
C35 C 0.6777(2) 0.0437(4) 0.33277(18) 0.0655(11) Uani 1 1 d .
H35A H 0.6420 -0.0389 0.3194 0.079 Uiso 1 1 calc R
H35B H 0.7134 0.0103 0.3672 0.079 Uiso 1 1 calc R
C36 C 0.7321(2) 0.0844(5) 0.28321(17) 0.0768(13) Uani 1 1 d .
H36A H 0.7650 -0.0001 0.2732 0.115 Uiso 1 1 calc R
H36B H 0.7688 0.1643 0.2963 0.115 Uiso 1 1 calc R
H36C H 0.6973 0.1150 0.2484 0.115 Uiso 1 1 calc R

loop_
_atom_site_aniso_label
_atom_site_aniso_U_11
_atom_site_aniso_U_22
_atom_site_aniso_U_33
_atom_site_aniso_U_23
_atom_site_aniso_U_13
_atom_site_aniso_U_12
S1 0.0410(4) 0.0283(4) 0.0305(4) -0.0040(3) 0.0165(3) -0.0021(3)
O1 0.0631(14) 0.0326(12) 0.0467(13) -0.0081(10) 0.0326(11) -0.0128(10)
O2 0.0578(14) 0.0312(12) 0.0403(12) -0.0056(9) 0.0293(10) -0.0052(10)
O3 0.0636(14) 0.0349(12) 0.0417(12) -0.0088(9) 0.0317(11) -0.0126(10)
O4 0.0793(16) 0.0343(12) 0.0433(13) -0.0108(10) 0.0380(12) -0.0086(11)
C1 0.0382(17) 0.0284(16) 0.0337(16) -0.0054(12) 0.0115(13) 0.0001(13)
C2 0.0407(17) 0.0265(16) 0.0369(17) -0.0057(13) 0.0157(13) -0.0033(13)
C3 0.067(2) 0.0387(19) 0.051(2) -0.0056(15) 0.0344(17) -0.0190(17)
C4 0.082(3) 0.0314(19) 0.047(2) -0.0029(15) 0.0335(18) -0.0096(17)
C5 0.0376(17) 0.0325(16) 0.0311(16) -0.0017(13) 0.0181(13) -0.0003(13)
C6 0.0351(16) 0.0292(16) 0.0295(15) -0.0010(12) 0.0125(12) 0.0035(13)
C7 0.0352(16) 0.0297(16) 0.0285(15) -0.0022(12) 0.0071(12) 0.0022(13)
C8 0.0440(18) 0.0357(17) 0.0328(16) -0.0018(13) 0.0171(14) -0.0017(14)
C9 0.053(2) 0.0315(17) 0.0396(18) -0.0076(14) 0.0146(15) -0.0074(15)
C10 0.054(2) 0.0359(18) 0.0348(17) -0.0084(14) 0.0144(15) -0.0027(15)
C11 0.0483(18) 0.0330(17) 0.0335(17) -0.0003(13) 0.0196(14) -0.0002(14)
C12 0.0445(18) 0.0292(16) 0.0338(16) -0.0028(13) 0.0144(13) -0.0020(13)
C13 0.0442(18) 0.0305(16) 0.0412(18) -0.0015(13) 0.0160(14) -0.0079(14)
C14 0.0473(19) 0.0335(18) 0.0388(17) 0.0006(13) 0.0180(14) 0.0040(14)
C15 0.0432(18) 0.0423(19) 0.0350(17) 0.0011(14) 0.0122(14) -0.0032(15)
C16 0.0443(18) 0.0436(19) 0.0402(18) 0.0009(14) 0.0158(14) 0.0011(15)
C17 0.0489(19) 0.050(2) 0.0417(18) 0.0021(16) 0.0179(15) -0.0035(16)
C18 0.053(2) 0.050(2) 0.0468(19) 0.0025(16) 0.0228(16) -0.0020(16)
C19 0.054(2) 0.052(2) 0.0454(19) 0.0020(16) 0.0204(16) -0.0046(17)
C20 0.054(2) 0.060(2) 0.0467(19) 0.0062(17) 0.0208(16) 0.0003(18)
C21 0.060(2) 0.061(2) 0.056(2) 0.0092(18) 0.0248(18) -0.0029(18)
C22 0.049(2) 0.071(3) 0.069(2) 0.018(2) 0.0197(18) 0.0022(19)
C23 0.081(3) 0.081(3) 0.099(3) 0.020(2) 0.051(3) 0.020(2)
C24 0.070(3) 0.111(4) 0.073(3) 0.003(3) 0.030(2) 0.033(3)
C25 0.054(2) 0.0396(19) 0.0381(18) -0.0117(14) 0.0201(15) -0.0017(15)
C26 0.068(2) 0.045(2) 0.045(2) -0.0054(16) 0.0300(17) -0.0034(17)
C27 0.0459(19) 0.0419(19) 0.0440(18) -0.0091(15) 0.0175(15) 0.0002(15)
C28 0.066(2) 0.043(2) 0.0459(19) -0.0093(16) 0.0261(17) 0.0010(17)
C29 0.053(2) 0.0414(19) 0.0510(19) -0.0056(16) 0.0251(16) -0.0010(16)
C30 0.051(2) 0.042(2) 0.0501(19) -0.0071(15) 0.0232(16) -0.0011(16)
C31 0.051(2) 0.041(2) 0.057(2) -0.0013(16) 0.0239(16) 0.0002(16)
C32 0.053(2) 0.046(2) 0.0472(19) -0.0061(15) 0.0193(16) -0.0002(16)
C33 0.047(2) 0.048(2) 0.061(2) -0.0060(17) 0.0214(17) -0.0010(16)
C34 0.046(2) 0.054(2) 0.0472(19) -0.0060(16) 0.0130(15) 0.0038(16)
C35 0.050(2) 0.065(3) 0.084(3) -0.026(2) 0.027(2) -0.0021(19)
C36 0.061(2) 0.108(4) 0.065(3) -0.022(2) 0.029(2) 0.007(2)

loop_
_atom_type_symbol
_atom_type_description
_atom_type_scat_dispersion_real
_atom_type_scat_dispersion_imag
_atom_type_scat_source
C C 0.0033 0.0016 'International Tables Vol C Tables 4.2.6.8 and 6.1.1.4'
H H 0.0000 0.0000 'International Tables Vol C Tables 4.2.6.8 and 6.1.1.4'
O O 0.0106 0.0060 'International Tables Vol C Tables 4.2.6.8 and 6.1.1.4'
S S 0.1246 0.1234 'International Tables Vol C Tables 4.2.6.8 and 6.1.1.4'

loop_
_geom_angle_atom_site_label_1
_geom_angle_atom_site_label_2
_geom_angle_atom_site_label_3
_geom_angle
_geom_angle_site_symmetry_1
_geom_angle_site_symmetry_3
C1 S1 C6 93.43(13) . .
C2 O1 C3 112.7(2) . .
C5 O2 C4 110.4(2) . .
C8 O3 C13 119.3(2) . .
C11 O4 C25 117.3(2) . .
C2 C1 C1 128.6(3) . 3_577
C2 C1 S1 109.6(2) . .
C1 C1 S1 121.8(3) 3_577 .
C1 C2 O1 121.8(2) . .
C1 C2 C5 114.0(2) . .
O1 C2 C5 124.2(2) . .
O1 C3 C4 111.1(3) . .
O2 C4 C3 111.1(3) . .
O2 C5 C6 124.3(2) . .
O2 C5 C2 121.0(2) . .
C6 C5 C2 114.7(2) . .
C5 C6 C7 128.4(2) . .
C5 C6 S1 108.28(19) . .
C7 C6 S1 123.3(2) . .
C12 C7 C8 117.1(2) . .
C12 C7 C6 120.3(3) . .
C8 C7 C6 122.5(2) . .
O3 C8 C9 123.8(3) . .
O3 C8 C7 115.5(2) . .
C9 C8 C7 120.7(2) . .
C8 C9 C10 121.0(3) . .
C11 C10 C9 119.2(3) . .
C10 C11 O4 124.3(3) . .
C10 C11 C12 120.3(3) . .
O4 C11 C12 115.4(3) . .
C11 C12 C7 121.6(3) . .
O3 C13 C14 107.1(2) . .
C13 C14 C15 111.4(2) . .
C14 C15 C16 113.1(2) . .
C17 C16 C15 114.2(3) . .
C16 C17 C18 112.8(3) . .
C19 C18 C17 115.3(3) . .
C18 C19 C20 112.4(3) . .
C21 C20 C19 116.6(3) . .
C20 C21 C22 111.9(3) . .
C23 C22 C21 116.8(3) . .
C22 C23 C24 114.0(4) . .
O4 C25 C26 108.1(2) . .
C25 C26 C27 112.4(3) . .
C28 C27 C26 113.6(3) . .
C27 C28 C29 114.5(3) . .
C30 C29 C28 114.4(3) . .
C29 C30 C31 114.7(3) . .
C30 C31 C32 114.1(3) . .
C33 C32 C31 113.8(3) . .
C32 C33 C34 113.9(3) . .
C35 C34 C33 114.2(3) . .
C34 C35 C36 114.5(3) . .

loop_
_geom_bond_atom_site_label_1
_geom_bond_atom_site_label_2
_geom_bond_distance
_geom_bond_site_symmetry_2
S1 C1 1.737(3) .
S1 C6 1.753(3) .
O1 C2 1.374(3) .
O1 C3 1.434(3) .
O2 C5 1.380(3) .
O2 C4 1.434(4) .
O3 C8 1.364(3) .
O3 C13 1.436(3) .
O4 C11 1.377(3) .
O4 C25 1.427(3) .
C1 C2 1.370(4) .
C1 C1 1.449(5) 3_577
C2 C5 1.406(4) .
C3 C4 1.497(4) .
C5 C6 1.381(4) .
C6 C7 1.467(4) .
C7 C12 1.406(4) .
C7 C8 1.415(4) .
C8 C9 1.374(4) .
C9 C10 1.399(4) .
C10 C11 1.376(4) .
C11 C12 1.384(4) .
C13 C14 1.519(4) .
C14 C15 1.522(4) .
C15 C16 1.524(4) .
C16 C17 1.521(4) .
C17 C18 1.521(4) .
C18 C19 1.521(4) .
C19 C20 1.522(4) .
C20 C21 1.512(4) .
C21 C22 1.526(4) .
C22 C23 1.452(5) .
C23 C24 1.516(5) .
C25 C26 1.508(4) .
C26 C27 1.519(4) .
C27 C28 1.511(4) .
C28 C29 1.518(4) .
C29 C30 1.512(4) .
C30 C31 1.518(4) .
C31 C32 1.520(4) .
C32 C33 1.519(4) .
C33 C34 1.528(4) .
C34 C35 1.497(4) .
C35 C36 1.529(5) .
